data_7210279
loop_
_publ_author_name
'Guo, Fang'
'Zhang, Ming-Qian'
'Famulari, Antonino'
'Mart\'i-Rujas, Javier'

_publ_section_title
;
 Solid state transformations in stoichiometric hydrogen bonded molecular
 salts: ionic interconversion and dehydration processes
;
_journal_issue 31
_journal_name_full CrystEngComm
_journal_page_first 6237
_journal_paper_doi 10.1039/c3ce40614h
_journal_volume 15
_journal_year 2013
_chemical_formula_sum 'C21 H20 N4 O7 S'
_chemical_formula_weight 472.48
_chemical_name_systematic
;
?
;
_space_group_IT_number 14
_symmetry_cell_setting monoclinic
_symmetry_space_group_name_Hall '-P 2ybc'
_symmetry_space_group_name_H-M 'P 1 21/c 1'
_atom_sites_solution_hydrogens geom
_atom_sites_solution_primary direct
_atom_sites_solution_secondary difmap
_audit_creation_method SHELXL-97
_cell_angle_alpha 90.00
_cell_angle_beta 102.64(3)
_cell_angle_gamma 90.00
_cell_formula_units_Z 4
_cell_length_a 9.924(8)
_cell_length_b 9.781(6)
_cell_length_c 22.976(16)
_cell_measurement_temperature 293(2)
_cell_volume 2176(3)
_computing_structure_refinement 'SHELXL-97 (Sheldrick, 1997)'
_computing_structure_solution 'SHELXS-97 (Sheldrick, 1990)'
_diffrn_ambient_temperature 293(2)
_diffrn_measured_fraction_theta_full 0.992
_diffrn_measured_fraction_theta_max 0.992
_diffrn_radiation_monochromator graphite
_diffrn_radiation_source 'fine-focus sealed tube'
_diffrn_radiation_type MoK\a
_diffrn_radiation_wavelength 0.71073
_diffrn_reflns_av_R_equivalents 0.0560
_diffrn_reflns_av_sigmaI/netI 0.0844
_diffrn_reflns_limit_h_max 8
_diffrn_reflns_limit_h_min -13
_diffrn_reflns_limit_k_max 12
_diffrn_reflns_limit_k_min -11
_diffrn_reflns_limit_l_max 30
_diffrn_reflns_limit_l_min -29
_diffrn_reflns_number 17978
_diffrn_reflns_theta_full 28.01
_diffrn_reflns_theta_max 28.01
_diffrn_reflns_theta_min 1.82
_exptl_absorpt_coefficient_mu 0.201
_exptl_crystal_colour COLORLESS
_exptl_crystal_density_diffrn 1.442
_exptl_crystal_density_method 'not measured'
_exptl_crystal_F_000 984
_exptl_crystal_size_max 0.2
_exptl_crystal_size_mid 0.2
_exptl_crystal_size_min 0.2
_refine_diff_density_max 0.323
_refine_diff_density_min -0.519
_refine_diff_density_rms 0.073
_refine_ls_extinction_method none
_refine_ls_goodness_of_fit_ref 0.965
_refine_ls_hydrogen_treatment mixed
_refine_ls_matrix_type full
_refine_ls_number_parameters 310
_refine_ls_number_reflns 5195
_refine_ls_number_restraints 0
_refine_ls_restrained_S_all 0.965
_refine_ls_R_factor_all 0.0878
_refine_ls_R_factor_gt 0.0510
_refine_ls_shift/su_max 0.001
_refine_ls_shift/su_mean 0.000
_refine_ls_structure_factor_coef Fsqd
_refine_ls_weighting_details 'calc w=1/[\s^2^(Fo^2^)+(0.0717P)^2^+0.0000P] where P=(Fo^2^+2Fc^2^)/3'
_refine_ls_weighting_scheme calc
_refine_ls_wR_factor_gt 0.1228
_refine_ls_wR_factor_ref 0.1574
_reflns_number_gt 2742
_reflns_number_total 5195
_reflns_threshold_expression >2sigma(I)
_cod_data_source_file c3ce40614h.txt
_cod_data_source_block shelx
_cod_depositor_comments
;
The following automatic conversions were performed:

'_symmetry_cell_setting' value 'MONOCLINIC' changed to 'monoclinic'
according to /home/saulius/struct/CIF-dictionaries/cif_core.dic
dictionary named 'cif_core.dic' version 2.4.2 from 2011-04-26.

Automatic conversion script
Id: cif_fix_values 1891 2012-01-12 08:04:46Z andrius 
;
_cod_original_sg_symbol_H-M P21/c
_cod_database_code 7210279

loop_
_symmetry_equiv_pos_as_xyz
'x, y, z'
'-x, y+1/2, -z+1/2'
'-x, -y, -z'
'x, -y-1/2, z-1/2'

loop_
_atom_site_label
_atom_site_type_symbol
_atom_site_fract_x
_atom_site_fract_y
_atom_site_fract_z
_atom_site_U_iso_or_equiv
_atom_site_adp_type
_atom_site_occupancy
_atom_site_symmetry_multiplicity
_atom_site_calc_flag
_atom_site_refinement_flags
S1 S 0.75193(5) 0.41328(6) -0.11539(3) 0.04227(19) Uani 1 1 d .
O1 O 0.74232(16) 0.43441(18) -0.05431(8) 0.0555(5) Uani 1 1 d .
O2 O 0.85078(15) 0.5070(2) -0.13195(9) 0.0657(6) Uani 1 1 d .
O3 O 0.7778(2) 0.27370(19) -0.12851(10) 0.0805(7) Uani 1 1 d .
C1 C 0.5895(2) 0.4552(2) -0.16062(10) 0.0355(5) Uani 1 1 d .
C2 C 0.5419(2) 0.3873(2) -0.21394(11) 0.0456(6) Uani 1 1 d .
H2 H 0.5942 0.3175 -0.2254 0.055 Uiso 1 1 calc R
C3 C 0.4180(2) 0.4228(2) -0.24996(11) 0.0478(6) Uani 1 1 d .
H3 H 0.3870 0.3774 -0.2860 0.057 Uiso 1 1 calc R
C4 C 0.3384(2) 0.5257(2) -0.23328(10) 0.0395(5) Uani 1 1 d .
O4 O 0.21620(16) 0.55669(19) -0.26982(8) 0.0577(5) Uani 1 1 d .
H4 H 0.199(4) 0.645(4) -0.2495(18) 0.141(16) Uiso 1 1 d .
C5 C 0.3854(2) 0.5960(2) -0.17955(9) 0.0343(5) Uani 1 1 d .
O5 O 0.34194(17) 0.76301(18) -0.11130(8) 0.0593(5) Uani 1 1 d .
O6 O 0.18909(17) 0.73673(19) -0.19526(9) 0.0672(6) Uani 1 1 d .
C6 C 0.51141(19) 0.5584(2) -0.14395(10) 0.0354(5) Uani 1 1 d .
H6 H 0.5439 0.6038 -0.1081 0.042 Uiso 1 1 calc R
C7 C 0.2999(2) 0.7049(3) -0.16067(11) 0.0442(6) Uani 1 1 d .
C8 C 0.1523(2) 1.3220(3) -0.15692(10) 0.0438(6) Uani 1 1 d .
C9 C 0.2797(2) 1.2733(2) -0.12724(12) 0.0448(6) Uani 1 1 d .
N1 N 0.31115(19) 1.3424(2) -0.07388(9) 0.0502(5) Uani 1 1 d .
H1 H 0.3859 1.3328 -0.0471 0.060 Uiso 1 1 d R
C10 C 0.2102(2) 1.4249(3) -0.07060(11) 0.0484(6) Uani 1 1 d .
H10 H 0.2071 1.4811 -0.0383 0.058 Uiso 1 1 calc R
N2 N 0.11349(18) 1.4172(2) -0.11954(9) 0.0465(5) Uani 1 1 d .
H2N H 0.0382 1.4637 -0.1271 0.056 Uiso 1 1 d R
C11 C 0.0851(3) 1.2766(4) -0.21219(13) 0.0689(9) Uani 1 1 d .
H11 H -0.0002 1.3114 -0.2315 0.083 Uiso 1 1 calc R
C12 C 0.1497(5) 1.1792(5) -0.23664(18) 0.1008(14) Uani 1 1 d .
H12 H 0.1079 1.1463 -0.2742 0.121 Uiso 1 1 calc R
C13 C 0.2751(5) 1.1257(4) -0.2086(2) 0.0999(14) Uani 1 1 d .
H13 H 0.3140 1.0566 -0.2273 0.120 Uiso 1 1 calc R
C14 C 0.3463(3) 1.1721(3) -0.15262(19) 0.0798(10) Uani 1 1 d .
H14 H 0.4321 1.1376 -0.1338 0.096 Uiso 1 1 calc R
C15 C 0.1773(2) 1.0198(2) -0.04022(12) 0.0441(6) Uani 1 1 d .
C16 C 0.0650(2) 1.1083(2) -0.04540(12) 0.0451(6) Uani 1 1 d .
N3 N -0.02020(19) 1.0794(2) -0.09953(10) 0.0497(6) Uani 1 1 d .
H3N H -0.0982 1.1181 -0.1139 0.060 Uiso 1 1 d R
C17 C 0.0362(2) 0.9819(3) -0.12564(12) 0.0491(6) Uani 1 1 d .
H17 H -0.0020 0.9455 -0.1630 0.059 Uiso 1 1 calc R
N4 N 0.15431(18) 0.9429(2) -0.09140(10) 0.0475(5) Uani 1 1 d .
H4N H 0.2078 0.8802 -0.0997 0.057 Uiso 1 1 d R
C18 C 0.2856(3) 1.0229(3) 0.00932(13) 0.0603(7) Uani 1 1 d .
H18 H 0.3611 0.9646 0.0132 0.072 Uiso 1 1 calc R
C19 C 0.2754(4) 1.1168(3) 0.05231(15) 0.0770(9) Uani 1 1 d .
H19 H 0.3467 1.1230 0.0860 0.092 Uiso 1 1 calc R
C20 C 0.1615(4) 1.2035(3) 0.04723(16) 0.0750(9) Uani 1 1 d .
H20 H 0.1586 1.2646 0.0780 0.090 Uiso 1 1 calc R
C21 C 0.0550(3) 1.2014(3) -0.00128(15) 0.0628(8) Uani 1 1 d .
H21 H -0.0205 1.2594 -0.0046 0.075 Uiso 1 1 calc R
O1W O 0.4465(2) 0.6992(3) 0.00274(12) 0.0863(9) Uani 1 1 d .
H1W H 0.386(3) 0.673(4) 0.0163(16) 0.095(14) Uiso 1 1 d .
H2W H 0.416(3) 0.718(3) -0.0348(15) 0.064(9) Uiso 1 1 d .

loop_
_atom_site_aniso_label
_atom_site_aniso_U_11
_atom_site_aniso_U_22
_atom_site_aniso_U_33
_atom_site_aniso_U_23
_atom_site_aniso_U_13
_atom_site_aniso_U_12
S1 0.0351(3) 0.0496(4) 0.0402(4) -0.0002(3) 0.0043(2) 0.0138(2)
O1 0.0456(9) 0.0842(14) 0.0338(10) 0.0012(9) 0.0020(7) 0.0112(8)
O2 0.0321(9) 0.0912(14) 0.0749(15) 0.0198(11) 0.0140(8) 0.0056(9)
O3 0.0804(13) 0.0592(13) 0.0856(17) -0.0213(11) -0.0174(11) 0.0416(10)
C1 0.0335(11) 0.0383(12) 0.0345(13) 0.0009(10) 0.0071(8) 0.0043(9)
C2 0.0459(13) 0.0472(14) 0.0438(15) -0.0062(12) 0.0102(10) 0.0084(10)
C3 0.0543(14) 0.0526(15) 0.0335(14) -0.0087(11) 0.0030(10) -0.0031(11)
C4 0.0369(12) 0.0443(13) 0.0344(13) 0.0046(10) 0.0012(9) -0.0006(10)
O4 0.0453(10) 0.0667(12) 0.0483(12) 0.0006(10) -0.0179(8) 0.0029(9)
C5 0.0327(11) 0.0384(12) 0.0310(12) 0.0033(9) 0.0052(8) 0.0032(9)
O5 0.0590(11) 0.0681(13) 0.0449(12) -0.0087(9) -0.0014(8) 0.0331(9)
O6 0.0498(11) 0.0798(13) 0.0606(14) -0.0044(10) -0.0128(9) 0.0313(9)
C6 0.0343(11) 0.0412(13) 0.0287(12) -0.0015(9) 0.0028(8) 0.0041(9)
C7 0.0363(12) 0.0506(14) 0.0426(15) 0.0063(12) 0.0016(10) 0.0117(10)
C8 0.0372(12) 0.0611(16) 0.0320(13) -0.0006(12) 0.0053(9) -0.0146(10)
C9 0.0397(13) 0.0508(15) 0.0461(16) 0.0035(12) 0.0143(10) -0.0037(10)
N1 0.0329(10) 0.0713(15) 0.0411(13) 0.0089(11) -0.0031(8) -0.0058(10)
C10 0.0488(14) 0.0597(17) 0.0380(15) -0.0049(12) 0.0123(11) -0.0109(12)
N2 0.0343(10) 0.0589(14) 0.0461(13) 0.0051(10) 0.0083(8) 0.0029(9)
C11 0.0707(19) 0.097(2) 0.0367(16) -0.0051(16) 0.0066(13) -0.0406(17)
C12 0.131(3) 0.110(3) 0.070(3) -0.035(2) 0.041(3) -0.063(3)
C13 0.139(4) 0.067(2) 0.121(4) -0.036(3) 0.086(3) -0.019(2)
C14 0.070(2) 0.069(2) 0.114(3) 0.012(2) 0.052(2) 0.0097(16)
C15 0.0426(13) 0.0419(13) 0.0501(16) 0.0071(12) 0.0151(10) 0.0056(10)
C16 0.0465(13) 0.0391(13) 0.0559(17) 0.0090(12) 0.0250(11) 0.0048(10)
N3 0.0408(11) 0.0473(13) 0.0623(16) 0.0119(11) 0.0145(10) 0.0134(9)
C17 0.0484(14) 0.0503(15) 0.0477(16) 0.0075(12) 0.0086(11) 0.0032(11)
N4 0.0426(11) 0.0496(12) 0.0499(14) 0.0005(10) 0.0090(9) 0.0141(9)
C18 0.0553(16) 0.0624(18) 0.060(2) 0.0073(15) 0.0065(13) 0.0045(13)
C19 0.098(2) 0.078(2) 0.052(2) 0.0009(18) 0.0092(16) -0.0214(19)
C20 0.116(3) 0.0494(18) 0.071(2) -0.0093(16) 0.046(2) -0.0141(18)
C21 0.077(2) 0.0447(16) 0.078(2) 0.0039(16) 0.0411(17) 0.0035(13)
O1W 0.0449(12) 0.155(2) 0.0513(15) 0.0342(15) -0.0053(10) -0.0044(13)

loop_
_atom_type_symbol
_atom_type_description
_atom_type_scat_dispersion_real
_atom_type_scat_dispersion_imag
_atom_type_scat_source
C C 0.0033 0.0016 'International Tables Vol C Tables 4.2.6.8 and 6.1.1.4'
H H 0.0000 0.0000 'International Tables Vol C Tables 4.2.6.8 and 6.1.1.4'
N N 0.0061 0.0033 'International Tables Vol C Tables 4.2.6.8 and 6.1.1.4'
O O 0.0106 0.0060 'International Tables Vol C Tables 4.2.6.8 and 6.1.1.4'
S S 0.1246 0.1234 'International Tables Vol C Tables 4.2.6.8 and 6.1.1.4'

loop_
_geom_angle_atom_site_label_1
_geom_angle_atom_site_label_2
_geom_angle_atom_site_label_3
_geom_angle
O3 S1 O1 113.22(13)
O3 S1 O2 112.55(14)
O1 S1 O2 110.90(12)
O3 S1 C1 106.26(11)
O1 S1 C1 107.07(11)
O2 S1 C1 106.34(11)
C6 C1 C2 119.6(2)
C6 C1 S1 120.24(17)
C2 C1 S1 120.10(17)
C3 C2 C1 120.1(2)
C3 C2 H2 119.9
C1 C2 H2 119.9
C2 C3 C4 120.6(2)
C2 C3 H3 119.7
C4 C3 H3 119.7
O4 C4 C3 118.7(2)
O4 C4 C5 121.2(2)
C3 C4 C5 120.07(19)
C4 O4 H4 97(2)
C6 C5 C4 118.2(2)
C6 C5 C7 121.2(2)
C4 C5 C7 120.58(19)
C1 C6 C5 121.4(2)
C1 C6 H6 119.3
C5 C6 H6 119.3
O6 C7 O5 122.3(2)
O6 C7 C5 118.3(2)
O5 C7 C5 119.41(19)
C11 C8 N2 130.6(3)
C11 C8 C9 123.4(3)
N2 C8 C9 106.0(2)
N1 C9 C8 106.0(2)
N1 C9 C14 133.6(3)
C8 C9 C14 120.5(3)
C10 N1 C9 109.21(19)
C10 N1 H1 125.5
C9 N1 H1 125.3
N1 C10 N2 110.0(2)
N1 C10 H10 125.0
N2 C10 H10 125.0
C10 N2 C8 108.8(2)
C10 N2 H2N 125.7
C8 N2 H2N 125.5
C12 C11 C8 116.0(3)
C12 C11 H11 122.0
C8 C11 H11 122.0
C11 C12 C13 122.8(4)
C11 C12 H12 118.6
C13 C12 H12 118.6
C12 C13 C14 122.1(3)
C12 C13 H13 119.0
C14 C13 H13 119.0
C9 C14 C13 115.2(3)
C9 C14 H14 122.4
C13 C14 H14 122.4
N4 C15 C18 132.1(2)
N4 C15 C16 106.7(2)
C18 C15 C16 121.2(3)
N3 C16 C21 132.2(2)
N3 C16 C15 105.8(2)
C21 C16 C15 122.0(3)
C17 N3 C16 108.9(2)
C17 N3 H3N 125.6
C16 N3 H3N 125.5
N3 C17 N4 110.4(2)
N3 C17 H17 124.8
N4 C17 H17 124.8
C17 N4 C15 108.2(2)
C17 N4 H4N 125.9
C15 N4 H4N 125.8
C19 C18 C15 116.2(3)
C19 C18 H18 121.9
C15 C18 H18 121.9
C18 C19 C20 122.2(3)
C18 C19 H19 118.9
C20 C19 H19 118.9
C21 C20 C19 121.9(3)
C21 C20 H20 119.0
C19 C20 H20 119.0
C20 C21 C16 116.4(3)
C20 C21 H21 121.8
C16 C21 H21 121.8
H1W O1W H2W 110(3)

loop_
_geom_bond_atom_site_label_1
_geom_bond_atom_site_label_2
_geom_bond_distance
S1 O3 1.4333(19)
S1 O1 1.442(2)
S1 O2 1.4530(19)
S1 C1 1.764(2)
C1 C6 1.377(3)
C1 C2 1.383(3)
C2 C3 1.368(3)
C2 H2 0.9300
C3 C4 1.384(3)
C3 H3 0.9300
C4 O4 1.350(3)
C4 C5 1.401(3)
O4 H4 1.02(4)
C5 C6 1.386(3)
C5 C7 1.484(3)
O5 C7 1.256(3)
O6 C7 1.247(3)
C6 H6 0.9300
C8 C11 1.372(4)
C8 N2 1.378(3)
C8 C9 1.383(3)
C9 N1 1.375(3)
C9 C14 1.388(4)
N1 C10 1.301(3)
N1 H1 0.8600
C10 N2 1.311(3)
C10 H10 0.9300
N2 H2N 0.8592
C11 C12 1.339(5)
C11 H11 0.9300
C12 C13 1.373(6)
C12 H12 0.9300
C13 C14 1.400(6)
C13 H13 0.9300
C14 H14 0.9300
C15 N4 1.372(3)
C15 C18 1.384(4)
C15 C16 1.395(3)
C16 N3 1.372(3)
C16 C21 1.383(4)
N3 C17 1.315(3)
N3 H3N 0.8600
C17 N4 1.317(3)
C17 H17 0.9300
N4 H4N 0.8594
C18 C19 1.368(4)
C18 H18 0.9300
C19 C20 1.398(5)
C19 H19 0.9300
C20 C21 1.358(5)
C20 H20 0.9300
C21 H21 0.9300
O1W H1W 0.78(3)
O1W H2W 0.87(3)

loop_
_geom_torsion_atom_site_label_1
_geom_torsion_atom_site_label_2
_geom_torsion_atom_site_label_3
_geom_torsion_atom_site_label_4
_geom_torsion
O3 S1 C1 C6 155.3(2)
O1 S1 C1 C6 34.0(2)
O2 S1 C1 C6 -84.6(2)
O3 S1 C1 C2 -26.7(2)
O1 S1 C1 C2 -148.0(2)
O2 S1 C1 C2 93.4(2)
C6 C1 C2 C3 0.1(4)
S1 C1 C2 C3 -177.88(19)
C1 C2 C3 C4 -0.6(4)
C2 C3 C4 O4 -179.4(2)
C2 C3 C4 C5 1.0(4)
O4 C4 C5 C6 179.6(2)
C3 C4 C5 C6 -0.8(3)
O4 C4 C5 C7 1.5(3)
C3 C4 C5 C7 -179.0(2)
C2 C1 C6 C5 0.1(3)
S1 C1 C6 C5 178.06(17)
C4 C5 C6 C1 0.3(3)
C7 C5 C6 C1 178.4(2)
C6 C5 C7 O6 178.2(2)
C4 C5 C7 O6 -3.7(4)
C6 C5 C7 O5 -0.7(4)
C4 C5 C7 O5 177.4(2)
C11 C8 C9 N1 -179.6(2)
N2 C8 C9 N1 -0.4(3)
C11 C8 C9 C14 -0.8(4)
N2 C8 C9 C14 178.4(2)
C8 C9 N1 C10 1.1(3)
C14 C9 N1 C10 -177.5(3)
C9 N1 C10 N2 -1.3(3)
N1 C10 N2 C8 1.1(3)
C11 C8 N2 C10 178.7(3)
C9 C8 N2 C10 -0.3(3)
N2 C8 C11 C12 -178.3(3)
C9 C8 C11 C12 0.6(4)
C8 C11 C12 C13 0.6(5)
C11 C12 C13 C14 -1.6(6)
N1 C9 C14 C13 178.2(3)
C8 C9 C14 C13 -0.2(4)
C12 C13 C14 C9 1.4(5)
N4 C15 C16 N3 0.3(3)
C18 C15 C16 N3 179.0(2)
N4 C15 C16 C21 -179.8(2)
C18 C15 C16 C21 -1.1(4)
C21 C16 N3 C17 179.5(3)
C15 C16 N3 C17 -0.6(3)
C16 N3 C17 N4 0.7(3)
N3 C17 N4 C15 -0.5(3)
C18 C15 N4 C17 -178.4(3)
C16 C15 N4 C17 0.1(3)
N4 C15 C18 C19 178.5(3)
C16 C15 C18 C19 0.2(4)
C15 C18 C19 C20 0.9(4)
C18 C19 C20 C21 -1.1(5)
C19 C20 C21 C16 0.2(5)
N3 C16 C21 C20 -179.2(3)
C15 C16 C21 C20 0.9(4)
